data_7217991
loop_
_publ_author_name
'Vilela, S\'ergio M. F.'
'Ananias, Duarte'
'Silva, Patr\'icia'
'Nolasco, Mariela'
'Carlos, Lu\'is D.'
'de Zea Bermudez, Ver\'onica'
'Rocha, Jo\~ao'
'Tom\'e, Jo\~ao P. C.'
'Almeida Paz, Filipe A.'

_publ_section_title
;
 Coordination polymers based on a glycine-derivative ligand
;
_journal_issue 35
_journal_name_full CrystEngComm
_journal_page_first 8119
_journal_paper_doi 10.1039/C4CE00465E
_journal_volume 16
_journal_year 2014
_chemical_formula_moiety 'C7 H10 N5 O5, Cl'
_chemical_formula_sum 'C7 H10 Cl N5 O5'
_chemical_formula_weight 279.65
_chemical_name_systematic
; 
 ? 
;
_space_group_IT_number 14
_symmetry_cell_setting monoclinic
_symmetry_space_group_name_Hall '-P 2ybc'
_symmetry_space_group_name_H-M 'P 1 21/c 1'
_atom_sites_solution_hydrogens geom
_atom_sites_solution_primary direct
_atom_sites_solution_secondary difmap
_audit_creation_date '25 February 2014'
_audit_creation_method 'SHELXL-97, manual editing plus enCIFer'
_cell_angle_alpha 90.00
_cell_angle_beta 90.245(2)
_cell_angle_gamma 90.00
_cell_formula_units_Z 4
_cell_length_a 11.2216(3)
_cell_length_b 15.0063(4)
_cell_length_c 6.8432(2)
_cell_measurement_reflns_used 5576
_cell_measurement_temperature 150(2)
_cell_measurement_theta_max 35.86
_cell_measurement_theta_min 2.27
_cell_volume 1152.35(6)
_computing_cell_refinement 'APEX2 (Bruker, 2006)'
_computing_data_collection 'APEX2 (Bruker, 2006)'
_computing_data_reduction 'SAINT+ (Bruker, 2005)'
_computing_molecular_graphics 'DIAMOND (Brandenburg, 2009)'
_computing_publication_material 'SHELXTL (Sheldrick, 2008)'
_computing_structure_refinement 'SHELXL-97 (Sheldrick, 1997)'
_computing_structure_solution 'SHELXS-97 (Sheldrick, 1990)'
_diffrn_ambient_temperature 150(2)
_diffrn_measured_fraction_theta_full 0.994
_diffrn_measured_fraction_theta_max 0.994
_diffrn_measurement_device_type 'Bruker X8 Kappa CCD APEX II'
_diffrn_measurement_method '\w / \f scans'
_diffrn_radiation_monochromator graphite
_diffrn_radiation_source 'fine-focus sealed tube'
_diffrn_radiation_type MoK\a
_diffrn_radiation_wavelength 0.71073
_diffrn_reflns_av_R_equivalents 0.0314
_diffrn_reflns_av_sigmaI/netI 0.0344
_diffrn_reflns_limit_h_max 15
_diffrn_reflns_limit_h_min -18
_diffrn_reflns_limit_k_max 23
_diffrn_reflns_limit_k_min -25
_diffrn_reflns_limit_l_max 11
_diffrn_reflns_limit_l_min -11
_diffrn_reflns_number 20434
_diffrn_reflns_theta_full 36.31
_diffrn_reflns_theta_max 36.31
_diffrn_reflns_theta_min 3.63
_diffrn_standards_number 0
_exptl_absorpt_coefficient_mu 0.356
_exptl_absorpt_correction_T_max 0.9929
_exptl_absorpt_correction_T_min 0.9653
_exptl_absorpt_correction_type multi-scan
_exptl_absorpt_process_details
;
 SADABS (Sheldrick, 1997)
;
_exptl_crystal_colour Colourless
_exptl_crystal_density_diffrn 1.612
_exptl_crystal_density_method 'not measured'
_exptl_crystal_description Plate
_exptl_crystal_F_000 576
_exptl_crystal_size_max 0.10
_exptl_crystal_size_mid 0.08
_exptl_crystal_size_min 0.02
_refine_diff_density_max 0.469
_refine_diff_density_min -0.254
_refine_diff_density_rms 0.065
_refine_ls_extinction_method none
_refine_ls_goodness_of_fit_ref 1.015
_refine_ls_hydrogen_treatment constr
_refine_ls_matrix_type full
_refine_ls_number_parameters 165
_refine_ls_number_reflns 5566
_refine_ls_number_restraints 0
_refine_ls_restrained_S_all 1.015
_refine_ls_R_factor_all 0.0657
_refine_ls_R_factor_gt 0.0398
_refine_ls_shift/su_max 0.000
_refine_ls_shift/su_mean 0.000
_refine_ls_structure_factor_coef Fsqd
_refine_ls_weighting_details 'calc w=1/[\s^2^(Fo^2^)+(0.0520P)^2^+0.1484P] where P=(Fo^2^+2Fc^2^)/3'
_refine_ls_weighting_scheme calc
_refine_ls_wR_factor_gt 0.0943
_refine_ls_wR_factor_ref 0.1056
_reflns_number_gt 4009
_reflns_number_total 5566
_reflns_threshold_expression >2sigma(I)
_cod_duplicate_entry 7215671
_cod_data_source_file c4ce00465e2.cif
_cod_data_source_block L'
_cod_depositor_comments
;
The following automatic conversions were performed:

'_symmetry_cell_setting' value 'Monoclinic' changed to 'monoclinic'
according to
/usr/data/users/saulius/crontab/automatic-downloads/current/RSC/lib/dictionaries/cif_core.dic
dictionary named 'cif_core.dic' version 2.4.2 from
2011-04-26.

'_exptl_absorpt_correction_type' value 'Multi-scan'
changed to 'multi-scan' according to
/usr/data/users/saulius/crontab/automatic-downloads/current/RSC/lib/dictionaries/cif_core.dic
dictionary named 'cif_core.dic' version 2.4.2 from 2011-04-26.

Automatic conversion script
Id: cif_fix_values 2281 2013-09-26 08:29:07Z andrius 
;
_cod_original_sg_symbol_H-M 'P 21/c'
_cod_database_code 7217991

loop_
_symmetry_equiv_pos_as_xyz
'x, y, z'
'-x, y+1/2, -z+1/2'
'-x, -y, -z'
'x, -y-1/2, z-1/2'

loop_
_atom_site_label
_atom_site_type_symbol
_atom_site_fract_x
_atom_site_fract_y
_atom_site_fract_z
_atom_site_U_iso_or_equiv
_atom_site_adp_type
_atom_site_occupancy
_atom_site_symmetry_multiplicity
_atom_site_calc_flag
_atom_site_refinement_flags
Cl1 Cl 0.15204(2) 0.123434(16) 0.63154(4) 0.02064(6) Uani 1 1 d .
O1 O -0.10225(8) 0.17377(6) 0.24832(15) 0.0349(2) Uani 1 1 d .
O2 O 0.29220(8) -0.07804(6) 0.49966(13) 0.03037(19) Uani 1 1 d .
O3 O 0.40508(8) -0.17328(7) 0.32923(13) 0.0347(2) Uani 1 1 d .
H3 H 0.4517 -0.1671 0.4247 0.052 Uiso 1 1 calc R
O4 O 0.44698(7) 0.15969(6) 0.37329(12) 0.02558(17) Uani 1 1 d .
O5 O 0.57063(8) 0.07846(7) 0.18708(13) 0.0329(2) Uani 1 1 d .
H5A H 0.6122 0.0776 0.2894 0.049 Uiso 1 1 calc R
N1 N 0.09075(8) 0.17714(6) 0.15063(13) 0.02082(17) Uani 1 1 d .
H1 H 0.0880 0.2348 0.1280 0.031 Uiso 1 1 calc R
N2 N 0.00198(8) 0.04369(6) 0.23280(13) 0.01999(16) Uani 1 1 d .
H2 H -0.0601 0.0115 0.2666 0.030 Uiso 1 1 calc R
N3 N 0.20538(8) 0.04504(6) 0.14125(12) 0.01818(16) Uani 1 1 d .
N4 N 0.11213(8) -0.08562(6) 0.22319(14) 0.02151(17) Uani 1 1 d .
H4 H 0.0470 -0.1140 0.2583 0.032 Uiso 1 1 calc R
N5 N 0.28878(8) 0.18078(6) 0.06898(13) 0.01995(16) Uani 1 1 d .
H5 H 0.2819 0.2389 0.0564 0.030 Uiso 1 1 calc R
C1 C -0.01047(10) 0.13492(7) 0.21463(16) 0.0222(2) Uani 1 1 d .
C2 C 0.10872(9) 0.00216(7) 0.19948(14) 0.01774(17) Uani 1 1 d .
C3 C 0.19496(9) 0.13302(6) 0.12101(14) 0.01745(17) Uani 1 1 d .
C4 C 0.22069(10) -0.13542(7) 0.19238(17) 0.0222(2) Uani 1 1 d .
H4A H 0.2582 -0.1151 0.0694 0.027 Uiso 1 1 calc R
H4B H 0.2008 -0.1993 0.1773 0.027 Uiso 1 1 calc R
C5 C 0.30872(10) -0.12489(7) 0.35773(16) 0.02179(19) Uani 1 1 d .
C6 C 0.40236(10) 0.13875(7) 0.03254(15) 0.02135(19) Uani 1 1 d .
H6A H 0.4482 0.1757 -0.0605 0.026 Uiso 1 1 calc R
H6B H 0.3887 0.0799 -0.0289 0.026 Uiso 1 1 calc R
C7 C 0.47461(10) 0.12642(7) 0.21670(16) 0.02163(19) Uani 1 1 d .

loop_
_atom_site_aniso_label
_atom_site_aniso_U_11
_atom_site_aniso_U_22
_atom_site_aniso_U_33
_atom_site_aniso_U_23
_atom_site_aniso_U_13
_atom_site_aniso_U_12
Cl1 0.02089(12) 0.01733(10) 0.02370(11) -0.00103(8) 0.00227(8) -0.00063(9)
O1 0.0243(4) 0.0260(4) 0.0544(6) 0.0009(4) 0.0085(4) 0.0074(3)
O2 0.0285(4) 0.0329(5) 0.0297(4) -0.0039(3) -0.0015(3) 0.0112(4)
O3 0.0258(4) 0.0463(6) 0.0320(4) -0.0082(4) -0.0028(3) 0.0159(4)
O4 0.0224(4) 0.0291(4) 0.0253(4) -0.0025(3) 0.0013(3) 0.0043(3)
O5 0.0293(5) 0.0392(5) 0.0301(4) -0.0081(4) -0.0027(3) 0.0153(4)
N1 0.0212(4) 0.0158(4) 0.0255(4) 0.0009(3) 0.0008(3) 0.0024(3)
N2 0.0168(4) 0.0179(4) 0.0252(4) 0.0007(3) 0.0001(3) 0.0005(3)
N3 0.0183(4) 0.0150(4) 0.0213(4) 0.0006(3) 0.0005(3) 0.0008(3)
N4 0.0176(4) 0.0165(4) 0.0304(4) 0.0036(3) 0.0001(3) -0.0004(3)
N5 0.0199(4) 0.0157(4) 0.0242(4) 0.0014(3) 0.0000(3) -0.0005(3)
C1 0.0218(5) 0.0192(5) 0.0257(5) -0.0002(3) 0.0005(4) 0.0021(4)
C2 0.0179(4) 0.0169(4) 0.0184(4) 0.0002(3) -0.0015(3) 0.0006(3)
C3 0.0192(4) 0.0161(4) 0.0170(4) 0.0004(3) -0.0018(3) 0.0004(3)
C4 0.0201(5) 0.0152(4) 0.0312(5) -0.0001(3) -0.0003(4) 0.0010(3)
C5 0.0194(5) 0.0202(4) 0.0258(4) 0.0035(4) 0.0035(4) 0.0025(4)
C6 0.0202(5) 0.0201(4) 0.0238(4) 0.0007(3) 0.0034(4) -0.0012(4)
C7 0.0203(5) 0.0183(4) 0.0263(5) 0.0008(4) 0.0017(4) 0.0000(4)

loop_
_atom_type_symbol
_atom_type_description
_atom_type_scat_dispersion_real
_atom_type_scat_dispersion_imag
_atom_type_scat_source
C C 0.0033 0.0016 'International Tables Vol C Tables 4.2.6.8 and 6.1.1.4'
H H 0.0000 0.0000 'International Tables Vol C Tables 4.2.6.8 and 6.1.1.4'
N N 0.0061 0.0033 'International Tables Vol C Tables 4.2.6.8 and 6.1.1.4'
O O 0.0106 0.0060 'International Tables Vol C Tables 4.2.6.8 and 6.1.1.4'
Cl Cl 0.1484 0.1585 'International Tables Vol C Tables 4.2.6.8 and 6.1.1.4'

loop_
_geom_angle_atom_site_label_1
_geom_angle_atom_site_label_2
_geom_angle_atom_site_label_3
_geom_angle
C5 O3 H3 109.5
C7 O5 H5A 109.5
C3 N1 C1 122.39(9)
C3 N1 H1 118.8
C1 N1 H1 118.8
C2 N2 C1 121.59(9)
C2 N2 H2 119.2
C1 N2 H2 119.2
C2 N3 C3 116.18(9)
C2 N4 C4 121.26(9)
C2 N4 H4 119.4
C4 N4 H4 119.4
C3 N5 C6 120.89(9)
C3 N5 H5 119.6
C6 N5 H5 119.6
O1 C1 N1 123.07(10)
O1 C1 N2 123.21(11)
N1 C1 N2 113.71(9)
N3 C2 N4 119.72(9)
N3 C2 N2 123.15(9)
N4 C2 N2 117.11(9)
N5 C3 N3 119.65(9)
N5 C3 N1 117.52(9)
N3 C3 N1 122.82(9)
N4 C4 C5 112.73(9)
N4 C4 H4A 109.0
C5 C4 H4A 109.0
N4 C4 H4B 109.0
C5 C4 H4B 109.0
H4A C4 H4B 107.8
O2 C5 O3 124.46(11)
O2 C5 C4 124.03(10)
O3 C5 C4 111.51(9)
N5 C6 C7 112.41(9)
N5 C6 H6A 109.1
C7 C6 H6A 109.1
N5 C6 H6B 109.1
C7 C6 H6B 109.1
H6A C6 H6B 107.9
O4 C7 O5 124.79(11)
O4 C7 C6 123.02(10)
O5 C7 C6 112.17(9)

loop_
_geom_bond_atom_site_label_1
_geom_bond_atom_site_label_2
_geom_bond_distance
O1 C1 1.2066(14)
O2 C5 1.2138(14)
O3 C5 1.3178(14)
O3 H3 0.8400
O4 C7 1.2234(13)
O5 C7 1.3122(14)
O5 H5A 0.8400
N1 C3 1.3597(14)
N1 C1 1.3740(14)
N1 H1 0.8800
N2 C2 1.3702(13)
N2 C1 1.3816(13)
N2 H2 0.8800
N3 C2 1.3240(13)
N3 C3 1.3327(13)
N4 C2 1.3278(13)
N4 C4 1.4453(14)
N4 H4 0.8800
N5 C3 1.3236(13)
N5 C6 1.4447(14)
N5 H5 0.8800
C4 C5 1.5072(16)
C4 H4A 0.9900
C4 H4B 0.9900
C6 C7 1.5070(15)
C6 H6A 0.9900
C6 H6B 0.9900

loop_
_geom_hbond_atom_site_label_D
_geom_hbond_atom_site_label_H
_geom_hbond_atom_site_label_A
_geom_hbond_distance_DH
_geom_hbond_distance_HA
_geom_hbond_distance_DA
_geom_hbond_angle_DHA
_geom_hbond_site_symmetry_A
O3 H3 O4 0.84 1.79 2.6291(12) 177.2 3_656
O5 H5A O2 0.84 1.79 2.6337(12) 176.9 3_656
N1 H1 Cl1 0.88 2.24 3.0735(9) 156.8 4_565
N2 H2 Cl1 0.88 2.38 3.1863(9) 152.8 3_556
N4 H4 Cl1 0.88 2.37 3.1817(10) 154.5 3_556
N5 H5 Cl1 0.88 2.58 3.3430(9) 145.4 4_565

loop_
_geom_torsion_atom_site_label_1
_geom_torsion_atom_site_label_2
_geom_torsion_atom_site_label_3
_geom_torsion_atom_site_label_4
_geom_torsion
C3 N1 C1 O1 177.21(11)
C3 N1 C1 N2 -4.07(14)
C2 N2 C1 O1 -177.81(11)
C2 N2 C1 N1 3.47(14)
C3 N3 C2 N4 -179.94(9)
C3 N3 C2 N2 1.80(14)
C4 N4 C2 N3 1.91(15)
C4 N4 C2 N2 -179.73(9)
C1 N2 C2 N3 -2.56(15)
C1 N2 C2 N4 179.14(9)
C6 N5 C3 N3 0.40(14)
C6 N5 C3 N1 -179.27(9)
C2 N3 C3 N5 177.97(9)
C2 N3 C3 N1 -2.38(14)
C1 N1 C3 N5 -176.57(9)
C1 N1 C3 N3 3.78(15)
C2 N4 C4 C5 75.73(13)
N4 C4 C5 O2 -1.73(16)
N4 C4 C5 O3 177.85(10)
C3 N5 C6 C7 -85.56(12)
N5 C6 C7 O4 -9.68(15)
N5 C6 C7 O5 172.02(9)
